data_7009592
loop_
_publ_author_name
'Christofi, A. Maria'
'Garratt, Peter J.'
'Hogarth, Graeme'
'Steed, Jonathan W.'

_publ_section_title
;
 Synthesis and structures of chromium tricarbonyl complexes of benzylic
 halides and benzylic alcohols&#x200A;&#x2020;
;
_journal_issue 13
_journal_name_full 'Journal of the Chemical Society, Dalton Transactions'
_journal_page_first 2137
_journal_paper_doi 10.1039/b002142n
_journal_year 2000
_chemical_formula_sum 'C11 H10 Cr O5'
_chemical_formula_weight 274.19
_chemical_name_systematic
; 
 ? 
;
_space_group_IT_number 14
_symmetry_cell_setting monoclinic
_symmetry_space_group_name_Hall '-P 2yn'
_symmetry_space_group_name_H-M 'P 1 21/n 1'
_atom_sites_solution_hydrogens geom
_atom_sites_solution_primary direct
_atom_sites_solution_secondary difmap
_audit_creation_method SHELXL
_cell_angle_alpha 90.00
_cell_angle_beta 112.52(3)
_cell_angle_gamma 90.00
_cell_formula_units_Z 8
_cell_length_a 12.882(3)
_cell_length_b 13.217(3)
_cell_length_c 14.087(3)
_cell_measurement_reflns_used 29
_cell_measurement_temperature 293(2)
_cell_measurement_theta_max 29
_cell_measurement_theta_min 22
_cell_volume 2215.6(10)
_computing_cell_refinement 'Nicolet R3'
_computing_data_collection 'Nicolet R3'
_computing_data_reduction XDISK
_computing_molecular_graphics XP
_computing_publication_material CIFTAB
_computing_structure_refinement 'SHELXL-93 (Sheldrick, 1993)'
_computing_structure_solution 'SHELXS-86 (Sheldrick, 1990)'
_diffrn_ambient_temperature 293(2)
_diffrn_measurement_device 'Nicolet R3mV'
_diffrn_measurement_method omega-2theta
_diffrn_radiation_monochromator graphite
_diffrn_radiation_source 'fine-focus sealed tube'
_diffrn_radiation_type MoK\a
_diffrn_radiation_wavelength 0.71073
_diffrn_reflns_av_R_equivalents 0.0191
_diffrn_reflns_av_sigmaI/netI 0.0147
_diffrn_reflns_limit_h_max 15
_diffrn_reflns_limit_h_min 0
_diffrn_reflns_limit_k_max 15
_diffrn_reflns_limit_k_min 0
_diffrn_reflns_limit_l_max 15
_diffrn_reflns_limit_l_min -16
_diffrn_reflns_number 4084
_diffrn_reflns_theta_max 25.05
_diffrn_reflns_theta_min 2.73
_diffrn_standards_decay_% 0
_diffrn_standards_interval_count 97
_diffrn_standards_number 3
_exptl_absorpt_coefficient_mu 1.038
_exptl_absorpt_correction_T_max 1.000
_exptl_absorpt_correction_T_min 0.744
_exptl_absorpt_correction_type 'psi scans'
_exptl_crystal_colour Yellow
_exptl_crystal_density_diffrn 1.644
_exptl_crystal_description Block
_exptl_crystal_F_000 1120
_exptl_crystal_size_max 0.82
_exptl_crystal_size_mid 0.46
_exptl_crystal_size_min 0.22
_refine_diff_density_max 0.342
_refine_diff_density_min -0.655
_refine_diff_density_rms 0.084
_refine_ls_extinction_method none
_refine_ls_goodness_of_fit_all 1.027
_refine_ls_goodness_of_fit_obs 1.070
_refine_ls_hydrogen_treatment 'fixed thermal parameter'
_refine_ls_matrix_type full
_refine_ls_number_parameters 307
_refine_ls_number_reflns 3898
_refine_ls_number_restraints 0
_refine_ls_restrained_S_all 1.077
_refine_ls_restrained_S_obs 1.070
_refine_ls_R_factor_all 0.0443
_refine_ls_R_factor_obs 0.0375
_refine_ls_shift/esd_max -0.001
_refine_ls_shift/esd_mean 0.000
_refine_ls_structure_factor_coef Fsqd
_refine_ls_weighting_details 'w=1/[\s^2^(Fo^2^)+(0.0646P)^2^+1.4835P] where P=(Fo^2^+2Fc^2^)/3'
_refine_ls_weighting_scheme calc
_refine_ls_wR_factor_all 0.1107
_refine_ls_wR_factor_obs 0.1014
_reflns_number_observed 3352
_reflns_number_total 3903
_reflns_observed_criterion >2sigma(I)
_cod_data_source_file b002142n.txt
_cod_data_source_block str563
_cod_depositor_comments
;
The following automatic conversions were performed:

'_refine_ls_weighting_scheme' value 'calc
w=1/[\s^2^(Fo^2^)+(0.0646P)^2^+1.4835P] where P=(Fo^2^+2Fc^2^)/3' was
changed to 'calc'. New tag '_refine_ls_weighting_details' was
created. The value of the new tag was set to
'w=1/[\s^2^(Fo^2^)+(0.0646P)^2^+1.4835P] where P=(Fo^2^+2Fc^2^)/3'.

Automatic conversion script
Id: cif_fix_values 3143 2015-03-26 13:38:13Z robertas 
;
_cod_original_cell_volume 2215.6(9)
_cod_original_sg_symbol_H-M P21/n
_cod_database_code 7009592

loop_
_symmetry_equiv_pos_as_xyz
'x, y, z'
'-x+1/2, y+1/2, -z+1/2'
'-x, -y, -z'
'x-1/2, -y-1/2, z-1/2'

loop_
_atom_site_aniso_label
_atom_site_aniso_U_11
_atom_site_aniso_U_22
_atom_site_aniso_U_33
_atom_site_aniso_U_23
_atom_site_aniso_U_13
_atom_site_aniso_U_12
Cr1 0.0229(2) 0.0223(2) 0.0336(2) -0.00081(14) 0.0131(2) 0.00076(13)
O1 0.0451(11) 0.0544(13) 0.0724(14) 0.0214(11) 0.0244(10) 0.0245(10)
O2 0.0765(15) 0.0517(12) 0.0455(11) 0.0048(9) 0.0379(11) 0.0062(11)
O3 0.0438(12) 0.0460(12) 0.109(2) -0.0204(12) 0.0372(12) -0.0179(10)
O4 0.0489(11) 0.0500(11) 0.0385(10) -0.0022(8) 0.0129(9) -0.0041(9)
O5 0.0514(12) 0.0459(12) 0.0657(14) 0.0204(9) 0.0214(10) 0.0122(9)
C1 0.0324(12) 0.0372(14) 0.0428(13) 0.0019(11) 0.0205(11) 0.0005(11)
C2 0.0335(13) 0.0268(12) 0.0422(14) 0.0034(10) 0.0162(11) 0.0015(10)
C3 0.0291(12) 0.0341(13) 0.057(2) -0.0067(12) 0.0212(11) 0.0016(11)
C4 0.0279(12) 0.0289(12) 0.0373(12) 0.0004(10) 0.0184(10) -0.0010(9)
C5 0.0296(12) 0.0303(12) 0.0367(12) -0.0047(10) 0.0163(10) 0.0032(9)
C6 0.0276(11) 0.0255(11) 0.0434(13) -0.0017(10) 0.0171(10) 0.0036(9)
C7 0.0219(11) 0.0334(13) 0.0380(12) 0.0027(10) 0.0121(9) 0.0033(9)
C8 0.0278(12) 0.0325(13) 0.0404(13) -0.0069(10) 0.0133(10) -0.0057(10)
C9 0.0287(11) 0.0283(12) 0.0429(13) -0.0018(10) 0.0181(10) -0.0047(9)
C10 0.0437(14) 0.0349(14) 0.0377(13) 0.0024(10) 0.0193(11) -0.0024(11)
C11 0.0349(13) 0.047(2) 0.0416(14) 0.0066(12) 0.0095(11) 0.0034(12)
Cr2 0.0239(2) 0.0244(2) 0.0356(2) 0.00136(14) 0.0143(2) 0.00090(13)
O21 0.0532(13) 0.0605(15) 0.119(2) -0.0413(15) 0.0458(14) -0.0279(12)
O22 0.0693(15) 0.0663(14) 0.0474(12) 0.0082(10) 0.0352(11) 0.0121(11)
O23 0.0431(11) 0.0486(12) 0.089(2) 0.0209(11) 0.0323(11) 0.0192(10)
O24 0.071(2) 0.0488(12) 0.085(2) -0.0267(11) 0.0457(14) -0.0105(11)
O25 0.0678(14) 0.078(2) 0.0631(14) -0.0272(12) 0.0415(12) -0.0150(12)
C21 0.0368(14) 0.0373(14) 0.063(2) -0.0119(12) 0.0280(13) -0.0022(12)
C22 0.0337(13) 0.0328(13) 0.046(2) 0.0024(10) 0.0174(11) 0.0029(10)
C23 0.0292(12) 0.0379(14) 0.0468(14) 0.0043(11) 0.0188(11) 0.0004(11)
C24 0.0243(11) 0.0311(12) 0.0414(13) -0.0012(10) 0.0148(10) -0.0016(9)
C25 0.0316(12) 0.0253(12) 0.0532(15) 0.0049(11) 0.0221(11) -0.0019(10)
C26 0.0337(13) 0.0446(15) 0.0416(14) 0.0135(11) 0.0190(11) 0.0030(11)
C27 0.0284(12) 0.0454(14) 0.0387(13) -0.0042(11) 0.0181(10) -0.0010(11)
C28 0.0305(12) 0.0320(13) 0.0464(14) -0.0020(10) 0.0200(11) 0.0019(10)
C29 0.0264(11) 0.0296(12) 0.0394(13) 0.0049(10) 0.0125(10) 0.0045(9)
C30 0.0416(15) 0.050(2) 0.053(2) -0.0167(13) 0.0150(13) -0.0061(13)
C31 0.043(2) 0.072(2) 0.045(2) -0.0169(14) 0.0188(13) -0.0043(14)

loop_
_atom_site_label
_atom_site_type_symbol
_atom_site_fract_x
_atom_site_fract_y
_atom_site_fract_z
_atom_site_U_iso_or_equiv
_atom_site_thermal_displace_type
_atom_site_occupancy
_atom_site_calc_flag
_atom_site_refinement_flags
_atom_site_disorder_group
Cr1 Cr 0.10049(3) 0.85694(3) 0.84948(3) 0.02559(13) Uani 1 d . .
O1 O -0.0756(2) 1.0107(2) 0.7437(2) 0.0567(6) Uani 1 d . .
O2 O 0.0571(2) 0.8908(2) 1.0406(2) 0.0535(5) Uani 1 d . .
O3 O -0.0703(2) 0.6915(2) 0.7981(2) 0.0639(6) Uani 1 d . .
O4 O 0.0648(2) 0.88623(15) 0.55191(14) 0.0469(5) Uani 1 d . .
O5 O 0.3417(2) 0.64788(15) 1.0340(2) 0.0546(5) Uani 1 d . .
C1 C -0.0095(2) 0.9514(2) 0.7850(2) 0.0356(6) Uani 1 d . .
C2 C 0.0756(2) 0.8781(2) 0.9675(2) 0.0336(5) Uani 1 d . .
C3 C -0.0056(2) 0.7556(2) 0.8173(2) 0.0386(6) Uani 1 d . .
C4 C 0.1775(2) 0.8963(2) 0.7363(2) 0.0296(5) Uani 1 d . .
C5 C 0.1758(2) 0.7913(2) 0.7453(2) 0.0311(5) Uani 1 d . .
C6 C 0.2247(2) 0.7440(2) 0.8432(2) 0.0311(5) Uani 1 d . .
C7 C 0.2778(2) 0.8014(2) 0.9320(2) 0.0309(5) Uani 1 d . .
C8 C 0.2776(2) 0.9079(2) 0.9224(2) 0.0335(5) Uani 1 d . .
C9 C 0.2288(2) 0.9551(2) 0.8273(2) 0.0320(5) Uani 1 d . .
C10 C 0.1279(2) 0.9509(2) 0.6341(2) 0.0376(6) Uani 1 d . .
C11 C 0.3340(2) 0.7548(2) 1.0372(2) 0.0428(6) Uani 1 d . .
H1 H 0.1096 0.8585 0.5112 0.080 Uiso 1 d . .
H2 H 0.4082 0.6416 1.0266 0.080 Uiso 1 d . .
H5 H 0.1366 0.7339 0.6858 0.080 Uiso 1 d . .
H6 H 0.2148 0.6553 0.8487 0.080 Uiso 1 d . .
H8 H 0.3146 0.9400 0.9902 0.080 Uiso 1 d . .
H9 H 0.2386 1.0342 0.8256 0.080 Uiso 1 d . .
H10A H 0.1945 0.9760 0.6236 0.080 Uiso 1 d . .
H10B H 0.0817 1.0172 0.6382 0.080 Uiso 1 d . .
H11A H 0.2850 0.7830 1.0779 0.080 Uiso 1 d . .
H11B H 0.4169 0.7827 1.0731 0.080 Uiso 1 d . .
Cr2 Cr 0.08683(3) 0.64278(3) 1.32103(3) 0.02711(13) Uani 1 d . .
O21 O -0.0866(2) 0.4808(2) 1.2374(2) 0.0739(8) Uani 1 d . .
O22 O 0.0646(2) 0.6253(2) 1.5243(2) 0.0572(6) Uani 1 d . .
O23 O -0.0912(2) 0.8026(2) 1.2604(2) 0.0581(6) Uani 1 d . .
O24 O 0.2555(2) 0.8460(2) 1.5096(2) 0.0637(6) Uani 1 d . .
O25 O 0.1866(2) 0.5190(2) 1.0650(2) 0.0648(6) Uani 1 d . .
C21 C -0.0204(2) 0.5426(2) 1.2692(2) 0.0428(6) Uani 1 d . .
C22 C 0.0723(2) 0.6316(2) 1.4455(2) 0.0367(6) Uani 1 d . .
C23 C -0.0249(2) 0.7402(2) 1.2834(2) 0.0367(6) Uani 1 d . .
C24 C 0.2583(2) 0.7057(2) 1.3984(2) 0.0316(5) Uani 1 d . .
C25 C 0.2018(2) 0.7604(2) 1.3083(2) 0.0349(5) Uani 1 d . .
C26 C 0.1548(2) 0.7101(2) 1.2132(2) 0.0386(6) Uani 1 d . .
C27 C 0.1613(2) 0.6049(2) 1.2063(2) 0.0359(5) Uani 1 d . .
C28 C 0.2187(2) 0.5494(2) 1.2979(2) 0.0347(5) Uani 1 d . .
C29 C 0.2666(2) 0.5995(2) 1.3914(2) 0.0318(5) Uani 1 d . .
C30 C 0.3107(2) 0.7564(2) 1.5019(2) 0.0491(7) Uani 1 d . .
C31 C 0.1073(2) 0.5510(3) 1.1042(2) 0.0525(8) Uani 1 d . .
H21 H 0.2830 0.9011 1.4818 0.080 Uiso 1 d . .
H22 H 0.2274 0.5821 1.0592 0.080 Uiso 1 d . .
H25 H 0.1932 0.8459 1.3135 0.080 Uiso 1 d . .
H26 H 0.1116 0.7654 1.1546 0.080 Uiso 1 d . .
H28 H 0.2233 0.4662 1.2956 0.080 Uiso 1 d . .
H29 H 0.3075 0.5616 1.4551 0.080 Uiso 1 d . .
H30A H 0.3884 0.7585 1.5133 0.080 Uiso 1 d . .
H30B H 0.3011 0.6977 1.5607 0.080 Uiso 1 d . .
H31A H 0.0640 0.4827 1.1103 0.080 Uiso 1 d . .
H31B H 0.0421 0.6021 1.0502 0.080 Uiso 1 d . .

loop_
_atom_type_symbol
_atom_type_description
_atom_type_scat_dispersion_real
_atom_type_scat_dispersion_imag
_atom_type_scat_source
C C 0.0033 0.0016 'International Tables Vol C Tables 4.2.6.8 and 6.1.1.4'
H H 0.0000 0.0000 'International Tables Vol C Tables 4.2.6.8 and 6.1.1.4'
O O 0.0106 0.0060 'International Tables Vol C Tables 4.2.6.8 and 6.1.1.4'
Cr Cr 0.3209 0.6236 'International Tables Vol C Tables 4.2.6.8 and 6.1.1.4'

loop_
_geom_angle_atom_site_label_1
_geom_angle_atom_site_label_2
_geom_angle_atom_site_label_3
_geom_angle
_geom_angle_site_symmetry_1
_geom_angle_site_symmetry_3
_geom_angle_publ_flag
C2 Cr1 C3 87.87(11) . . ?
C2 Cr1 C1 88.61(11) . . ?
C3 Cr1 C1 90.77(12) . . ?
C2 Cr1 C6 121.29(10) . . ?
C3 Cr1 C6 88.83(10) . . ?
C1 Cr1 C6 150.05(10) . . ?
C2 Cr1 C9 115.99(10) . . ?
C3 Cr1 C9 156.12(10) . . ?
C1 Cr1 C9 90.44(10) . . ?
C6 Cr1 C9 78.45(9) . . ?
C2 Cr1 C8 92.28(11) . . ?
C3 Cr1 C8 150.43(10) . . ?
C1 Cr1 C8 118.80(10) . . ?
C6 Cr1 C8 65.96(9) . . ?
C9 Cr1 C8 36.56(9) . . ?
C2 Cr1 C5 158.69(10) . . ?
C3 Cr1 C5 91.39(10) . . ?
C1 Cr1 C5 112.70(10) . . ?
C6 Cr1 C5 37.41(9) . . ?
C9 Cr1 C5 66.26(9) . . ?
C8 Cr1 C5 78.03(9) . . ?
C2 Cr1 C4 152.99(10) . . ?
C3 Cr1 C4 118.90(10) . . ?
C1 Cr1 C4 87.61(10) . . ?
C6 Cr1 C4 66.66(9) . . ?
C9 Cr1 C4 37.35(9) . . ?
C8 Cr1 C4 66.49(9) . . ?
C5 Cr1 C4 36.42(9) . . ?
C2 Cr1 C7 94.38(10) . . ?
C3 Cr1 C7 113.61(10) . . ?
C1 Cr1 C7 155.51(10) . . ?
C6 Cr1 C7 36.46(9) . . ?
C9 Cr1 C7 66.42(9) . . ?
C8 Cr1 C7 36.88(9) . . ?
C5 Cr1 C7 66.48(9) . . ?
C4 Cr1 C7 78.74(9) . . ?
O1 C1 Cr1 178.1(2) . . ?
O2 C2 Cr1 178.3(2) . . ?
O3 C3 Cr1 178.9(2) . . ?
C5 C4 C9 118.6(2) . . ?
C5 C4 C10 123.0(2) . . ?
C9 C4 C10 118.4(2) . . ?
C5 C4 Cr1 71.21(13) . . ?
C9 C4 Cr1 70.48(13) . . ?
C10 C4 Cr1 130.3(2) . . ?
C4 C5 C6 120.6(2) . . ?
C4 C5 Cr1 72.37(13) . . ?
C6 C5 Cr1 70.98(13) . . ?
C7 C6 C5 120.8(2) . . ?
C7 C6 Cr1 73.21(13) . . ?
C5 C6 Cr1 71.61(13) . . ?
C6 C7 C8 118.2(2) . . ?
C6 C7 C11 122.9(2) . . ?
C8 C7 C11 118.9(2) . . ?
C6 C7 Cr1 70.33(13) . . ?
C8 C7 Cr1 70.25(13) . . ?
C11 C7 Cr1 130.6(2) . . ?
C9 C8 C7 121.5(2) . . ?
C9 C8 Cr1 71.64(14) . . ?
C7 C8 Cr1 72.88(13) . . ?
C8 C9 C4 120.3(2) . . ?
C8 C9 Cr1 71.80(14) . . ?
C4 C9 Cr1 72.17(13) . . ?
O4 C10 C4 113.0(2) . . ?
O5 C11 C7 112.9(2) . . ?
C22 Cr2 C21 89.18(12) . . ?
C22 Cr2 C23 88.68(11) . . ?
C21 Cr2 C23 90.20(12) . . ?
C22 Cr2 C25 116.83(11) . . ?
C21 Cr2 C25 153.82(12) . . ?
C23 Cr2 C25 87.65(10) . . ?
C22 Cr2 C26 154.07(11) . . ?
C21 Cr2 C26 116.69(12) . . ?
C23 Cr2 C26 89.59(10) . . ?
C25 Cr2 C26 37.25(10) . . ?
C22 Cr2 C29 91.33(11) . . ?
C21 Cr2 C29 119.06(11) . . ?
C23 Cr2 C29 150.73(11) . . ?
C25 Cr2 C29 66.35(9) . . ?
C26 Cr2 C29 77.89(9) . . ?
C22 Cr2 C24 90.41(11) . . ?
C21 Cr2 C24 156.24(11) . . ?
C23 Cr2 C24 113.54(10) . . ?
C25 Cr2 C24 36.92(9) . . ?
C26 Cr2 C24 66.71(9) . . ?
C29 Cr2 C24 37.19(9) . . ?
C22 Cr2 C28 117.26(10) . . ?
C21 Cr2 C28 92.38(10) . . ?
C23 Cr2 C28 153.95(10) . . ?
C25 Cr2 C28 78.74(9) . . ?
C26 Cr2 C28 66.18(9) . . ?
C29 Cr2 C28 36.50(9) . . ?
C24 Cr2 C28 66.84(9) . . ?
C22 Cr2 C27 154.45(10) . . ?
C21 Cr2 C27 90.95(11) . . ?
C23 Cr2 C27 116.86(11) . . ?
C25 Cr2 C27 67.06(10) . . ?
C26 Cr2 C27 36.70(10) . . ?
C29 Cr2 C27 66.45(9) . . ?
C24 Cr2 C27 79.42(9) . . ?
C28 Cr2 C27 37.21(9) . . ?
O21 C21 Cr2 179.9(2) . . ?
O22 C22 Cr2 179.0(2) . . ?
O23 C23 Cr2 177.7(2) . . ?
C25 C24 C29 118.5(2) . . ?
C25 C24 C30 122.1(2) . . ?
C29 C24 C30 119.4(2) . . ?
C25 C24 Cr2 70.94(13) . . ?
C29 C24 Cr2 71.42(13) . . ?
C30 C24 Cr2 129.4(2) . . ?
C24 C25 C26 120.2(2) . . ?
C24 C25 Cr2 72.14(13) . . ?
C26 C25 Cr2 71.73(14) . . ?
C27 C26 C25 121.4(2) . . ?
C27 C26 Cr2 72.39(14) . . ?
C25 C26 Cr2 71.02(14) . . ?
C26 C27 C28 118.3(2) . . ?
C26 C27 C31 121.0(2) . . ?
C28 C27 C31 120.6(3) . . ?
C26 C27 Cr2 70.91(14) . . ?
C28 C27 Cr2 71.16(14) . . ?
C31 C27 Cr2 128.7(2) . . ?
C29 C28 C27 120.1(2) . . ?
C29 C28 Cr2 71.51(14) . . ?
C27 C28 Cr2 71.63(14) . . ?
C28 C29 C24 121.4(2) . . ?
C28 C29 Cr2 71.99(14) . . ?
C24 C29 Cr2 71.39(13) . . ?
O24 C30 C24 113.3(2) . . ?
O25 C31 C27 112.2(2) . . ?

loop_
_geom_bond_atom_site_label_1
_geom_bond_atom_site_label_2
_geom_bond_distance
_geom_bond_site_symmetry_2
_geom_bond_publ_flag
Cr1 C2 1.831(3) . yes
Cr1 C3 1.842(3) . yes
Cr1 C1 1.846(3) . yes
Cr1 C6 2.215(2) . yes
Cr1 C9 2.215(2) . yes
Cr1 C8 2.218(2) . yes
Cr1 C5 2.223(2) . yes
Cr1 C4 2.238(2) . yes
Cr1 C7 2.252(2) . yes
O1 C1 1.139(3) . ?
O2 C2 1.154(3) . ?
O3 C3 1.145(3) . ?
O4 C10 1.418(3) . yes
O5 C11 1.418(4) . yes
C4 C5 1.394(3) . yes
C4 C9 1.426(3) . yes
C4 C10 1.515(3) . yes
C5 C6 1.423(3) . yes
C6 C7 1.398(3) . yes
C7 C8 1.414(4) . yes
C7 C11 1.510(3) . yes
C8 C9 1.391(4) . yes
Cr2 C22 1.839(3) . ?
Cr2 C21 1.850(3) . ?
Cr2 C23 1.851(3) . ?
Cr2 C25 2.202(2) . ?
Cr2 C26 2.211(2) . ?
Cr2 C29 2.217(2) . ?
Cr2 C24 2.217(2) . ?
Cr2 C28 2.223(2) . ?
Cr2 C27 2.230(2) . ?
O21 C21 1.141(3) . ?
O22 C22 1.155(3) . ?
O23 C23 1.141(3) . ?
O24 C30 1.407(4) . ?
O25 C31 1.400(3) . ?
C24 C25 1.399(3) . ?
C24 C29 1.414(3) . ?
C24 C30 1.509(4) . ?
C25 C26 1.409(4) . ?
C26 C27 1.398(4) . ?
C27 C28 1.421(4) . ?
C27 C31 1.514(4) . ?
C28 C29 1.391(4) . ?
